data_2019432
loop_
_publ_author_name
'Vishnupriya, R.'
'Suresh, J.'
'Maharani, S.'
'Kumar, R. Ranjith'

_publ_section_title
;
 C---H&#x00B7;&#x00B7;&#x00B7;O and C---H&#x00B7;&#x00B7;&#x00B7;N
 interactions in three
 hexahydrocycloocta[<i>b</i>]pyridine-3-carbonitriles
;
_journal_coeditor_code OV3043
_journal_issue 2
_journal_name_full 'Acta Crystallographica Section C'
_journal_page_first 236
_journal_page_last 240
_journal_paper_doi 10.1107/S2053229614000291
_journal_volume 70
_journal_year 2014
_chemical_formula_iupac 'C20 H22 N2 O2'
_chemical_formula_moiety 'C20 H22 N2 O2'
_chemical_formula_sum 'C20 H22 N2 O2'
_chemical_formula_weight 322.40
_chemical_name_systematic 2-Methoxy-4-(4-methoxyphenyl)-5,6,7,8,9,10-hexahydrocycloocta[<i>b</i>]pyridine-3-carbonitrile
_space_group_IT_number 14
_symmetry_cell_setting monoclinic
_symmetry_space_group_name_Hall '-P 2yn'
_symmetry_space_group_name_H-M 'P 1 21/n 1'
_atom_sites_solution_hydrogens geom
_atom_sites_solution_primary direct
_atom_sites_solution_secondary difmap
_audit_creation_method SHELXL97
_cell_angle_alpha 90.00
_cell_angle_beta 93.545(2)
_cell_angle_gamma 90.00
_cell_formula_units_Z 4
_cell_length_a 9.1018(3)
_cell_length_b 13.6319(4)
_cell_length_c 13.5920(4)
_cell_measurement_reflns_used 2000
_cell_measurement_temperature 293(2)
_cell_measurement_theta_max 27
_cell_measurement_theta_min 2
_cell_volume 1683.20(9)
_computing_cell_refinement 'SAINT (Bruker, 2004)'
_computing_data_collection 'APEX2 (Bruker, 2004)'
_computing_data_reduction 'SAINT (Bruker, 2004)'
_computing_molecular_graphics 'PLATON (Spek, 2009)'
_computing_publication_material 'SHELXL97 (Sheldrick, 2008)'
_computing_structure_refinement 'SHELXL97 (Sheldrick, 2008)'
_computing_structure_solution 'SHELXS97 (Sheldrick, 2008)'
_diffrn_ambient_temperature 293(2)
_diffrn_detector_area_resol_mean 0
_diffrn_measured_fraction_theta_full 1.000
_diffrn_measured_fraction_theta_max 1.000
_diffrn_measurement_device_type 'Bruker Kappa APEXII area-detector'
_diffrn_measurement_method '\w and \f'
_diffrn_radiation_monochromator graphite
_diffrn_radiation_source 'fine-focus sealed tube'
_diffrn_radiation_type MoK\a
_diffrn_radiation_wavelength 0.71073
_diffrn_reflns_av_R_equivalents 0.0275
_diffrn_reflns_av_sigmaI/netI 0.0217
_diffrn_reflns_limit_h_max 11
_diffrn_reflns_limit_h_min -9
_diffrn_reflns_limit_k_max 16
_diffrn_reflns_limit_k_min -16
_diffrn_reflns_limit_l_max 16
_diffrn_reflns_limit_l_min -16
_diffrn_reflns_number 14067
_diffrn_reflns_theta_full 26.00
_diffrn_reflns_theta_max 26.00
_diffrn_reflns_theta_min 2.12
_diffrn_standards_decay_% 0
_diffrn_standards_interval_count 0
_diffrn_standards_interval_time 0
_diffrn_standards_number 0
_exptl_absorpt_coefficient_mu 0.083
_exptl_absorpt_correction_T_max 0.984
_exptl_absorpt_correction_T_min 0.983
_exptl_absorpt_correction_type multi-scan
_exptl_absorpt_process_details '(SADABS; Sheldrick, 1996)'
_exptl_crystal_colour colourless
_exptl_crystal_density_diffrn 1.272
_exptl_crystal_density_method 'not measured'
_exptl_crystal_description block
_exptl_crystal_F_000 688
_exptl_crystal_size_max 0.24
_exptl_crystal_size_mid 0.22
_exptl_crystal_size_min 0.20
_refine_diff_density_max 0.170
_refine_diff_density_min -0.130
_refine_ls_extinction_coef 0.0068(15)
_refine_ls_extinction_expression Fc^*^=kFc[1+0.001xFc^2^\l^3^/sin(2\q)]^-1/4^
_refine_ls_extinction_method 'SHELXL97 (Sheldrick, 2008)'
_refine_ls_goodness_of_fit_ref 1.040
_refine_ls_hydrogen_treatment constr
_refine_ls_matrix_type full
_refine_ls_number_parameters 220
_refine_ls_number_reflns 3312
_refine_ls_number_restraints 0
_refine_ls_restrained_S_all 1.040
_refine_ls_R_factor_all 0.0475
_refine_ls_R_factor_gt 0.0358
_refine_ls_shift/su_max 0.000
_refine_ls_shift/su_mean 0.000
_refine_ls_structure_factor_coef Fsqd
_refine_ls_weighting_details 'calc w = 1/[\s^2^(Fo^2^)+(0.0532P)^2^+0.2615P] where P=(Fo^2^+2Fc^2^)/3'
_refine_ls_weighting_scheme calc
_refine_ls_wR_factor_gt 0.0971
_refine_ls_wR_factor_ref 0.1062
_reflns_number_gt 2605
_reflns_number_total 3312
_reflns_threshold_expression I>2\s(I)
_cod_data_source_file ov3043sup1.cif
_cod_data_source_block I
_cod_original_sg_symbol_H-M 'P 21/n'
_cod_database_code 2019432
_cod_database_fobs_code 2019432

loop_
_symmetry_equiv_pos_as_xyz
'x, y, z'
'-x+1/2, y+1/2, -z+1/2'
'-x, -y, -z'
'x-1/2, -y-1/2, z-1/2'

loop_
_atom_site_type_symbol
_atom_site_label
_atom_site_fract_x
_atom_site_fract_y
_atom_site_fract_z
_atom_site_U_iso_or_equiv
_atom_site_adp_type
_atom_site_calc_flag
_atom_site_refinement_flags
_atom_site_occupancy
_atom_site_symmetry_multiplicity
C C1 0.01417(15) 0.15522(9) 0.53767(9) 0.0416(3) Uani d . 1 1
C C2 -0.06148(18) 0.19261(10) 0.62518(10) 0.0529(4) Uani d . 1 1
H H2A -0.0598 0.1420 0.6754 0.064 Uiso calc R 1 1
H H2B -0.1636 0.2067 0.6056 0.064 Uiso calc R 1 1
C C3 0.0114(2) 0.28537(11) 0.66878(11) 0.0615(4) Uani d . 1 1
H H3A -0.0436 0.3071 0.7236 0.074 Uiso calc R 1 1
H H3B 0.1100 0.2689 0.6947 0.074 Uiso calc R 1 1
C C4 0.02150(18) 0.36973(11) 0.59681(11) 0.0566(4) Uani d . 1 1
H H4A 0.0939 0.3529 0.5501 0.068 Uiso calc R 1 1
H H4B 0.0578 0.4269 0.6331 0.068 Uiso calc R 1 1
C C5 -0.12138(18) 0.39771(11) 0.53902(11) 0.0562(4) Uani d . 1 1
H H5A -0.2032 0.3730 0.5742 0.067 Uiso calc R 1 1
H H5B -0.1289 0.4687 0.5377 0.067 Uiso calc R 1 1
C C6 -0.13748(18) 0.36008(11) 0.43330(11) 0.0546(4) Uani d . 1 1
H H6A -0.0502 0.3792 0.4006 0.066 Uiso calc R 1 1
H H6B -0.2205 0.3935 0.4000 0.066 Uiso calc R 1 1
C C7 -0.15963(15) 0.24967(10) 0.41844(10) 0.0479(3) Uani d . 1 1
H H7A -0.2379 0.2289 0.4590 0.058 Uiso calc R 1 1
H H7B -0.1937 0.2388 0.3503 0.058 Uiso calc R 1 1
C C8 -0.02809(14) 0.18353(9) 0.44138(9) 0.0389(3) Uani d . 1 1
C C9 0.05028(13) 0.14299(8) 0.36540(9) 0.0357(3) Uani d . 1 1
C C10 0.16528(14) 0.07805(9) 0.38998(9) 0.0379(3) Uani d . 1 1
C C11 0.19909(14) 0.05635(9) 0.48967(9) 0.0409(3) Uani d . 1 1
C C12 0.24790(14) 0.03207(9) 0.31657(9) 0.0408(3) Uani d . 1 1
C C13 0.34950(18) -0.02813(12) 0.61122(11) 0.0583(4) Uani d . 1 1
H H13A 0.3778 0.0312 0.6455 0.087 Uiso calc R 1 1
H H13B 0.4300 -0.0737 0.6157 0.087 Uiso calc R 1 1
H H13C 0.2661 -0.0565 0.6405 0.087 Uiso calc R 1 1
C C91 0.01389(13) 0.16478(9) 0.25910(9) 0.0366(3) Uani d . 1 1
C C92 0.04014(15) 0.25691(9) 0.21951(10) 0.0431(3) Uani d . 1 1
H H92 0.0780 0.3067 0.2605 0.052 Uiso calc R 1 1
C C93 0.01094(15) 0.27545(10) 0.12073(10) 0.0465(3) Uani d . 1 1
H H93 0.0305 0.3371 0.0953 0.056 Uiso calc R 1 1
C C94 -0.04749(14) 0.20262(10) 0.05899(9) 0.0430(3) Uani d . 1 1
C C95 -0.07455(15) 0.11079(10) 0.09681(9) 0.0450(3) Uani d . 1 1
H H95 -0.1134 0.0614 0.0558 0.054 Uiso calc R 1 1
C C96 -0.04344(15) 0.09281(9) 0.19631(9) 0.0426(3) Uani d . 1 1
H H96 -0.0616 0.0308 0.2214 0.051 Uiso calc R 1 1
C C97 -0.1339(2) 0.15810(14) -0.10359(11) 0.0693(5) Uani d . 1 1
H H97A -0.0670 0.1039 -0.1067 0.104 Uiso calc R 1 1
H H97B -0.1500 0.1867 -0.1679 0.104 Uiso calc R 1 1
H H97C -0.2259 0.1353 -0.0812 0.104 Uiso calc R 1 1
N N1 0.12650(13) 0.09321(8) 0.56144(8) 0.0439(3) Uani d . 1 1
N N2 0.31438(14) -0.00665(9) 0.25930(9) 0.0555(3) Uani d . 1 1
O O1 0.31150(11) -0.00624(8) 0.50960(7) 0.0537(3) Uani d . 1 1
O O2 -0.07348(13) 0.22916(8) -0.03738(7) 0.0627(3) Uani d . 1 1

loop_
_atom_site_aniso_label
_atom_site_aniso_U_11
_atom_site_aniso_U_22
_atom_site_aniso_U_33
_atom_site_aniso_U_12
_atom_site_aniso_U_13
_atom_site_aniso_U_23
C1 0.0499(8) 0.0371(7) 0.0383(7) -0.0094(6) 0.0072(6) -0.0019(5)
C2 0.0710(10) 0.0479(8) 0.0418(7) -0.0061(7) 0.0186(7) -0.0004(6)
C3 0.0879(12) 0.0550(9) 0.0421(8) -0.0043(8) 0.0094(8) -0.0091(7)
C4 0.0680(10) 0.0472(8) 0.0551(9) -0.0094(7) 0.0073(7) -0.0076(7)
C5 0.0651(10) 0.0433(8) 0.0616(9) 0.0007(7) 0.0141(7) -0.0064(7)
C6 0.0583(9) 0.0482(8) 0.0573(9) 0.0115(7) 0.0037(7) -0.0021(7)
C7 0.0440(8) 0.0511(8) 0.0488(8) 0.0012(6) 0.0031(6) -0.0078(6)
C8 0.0407(7) 0.0355(6) 0.0408(7) -0.0061(5) 0.0038(5) -0.0036(5)
C9 0.0384(7) 0.0323(6) 0.0361(6) -0.0064(5) -0.0001(5) -0.0018(5)
C10 0.0409(7) 0.0372(7) 0.0356(6) -0.0040(5) 0.0022(5) 0.0006(5)
C11 0.0437(7) 0.0393(7) 0.0391(7) -0.0040(6) -0.0014(5) 0.0038(5)
C12 0.0426(7) 0.0404(7) 0.0392(7) 0.0012(6) 0.0003(6) 0.0041(5)
C13 0.0603(9) 0.0637(9) 0.0488(8) -0.0056(7) -0.0127(7) 0.0166(7)
C91 0.0373(7) 0.0373(6) 0.0351(6) 0.0012(5) 0.0012(5) -0.0007(5)
C92 0.0491(8) 0.0379(7) 0.0418(7) -0.0027(6) -0.0006(6) -0.0028(5)
C93 0.0548(8) 0.0392(7) 0.0455(7) 0.0014(6) 0.0028(6) 0.0069(6)
C94 0.0436(7) 0.0503(8) 0.0349(6) 0.0056(6) 0.0012(5) 0.0035(5)
C95 0.0505(8) 0.0454(7) 0.0384(7) -0.0028(6) -0.0033(6) -0.0064(6)
C96 0.0503(8) 0.0365(7) 0.0407(7) -0.0028(6) -0.0002(6) 0.0007(5)
C97 0.0867(12) 0.0876(12) 0.0330(7) -0.0011(10) -0.0018(7) -0.0023(8)
N1 0.0532(7) 0.0436(6) 0.0349(6) -0.0062(5) 0.0024(5) 0.0020(4)
N2 0.0590(8) 0.0597(8) 0.0484(7) 0.0113(6) 0.0080(6) 0.0010(6)
O1 0.0534(6) 0.0635(6) 0.0434(5) 0.0102(5) -0.0034(4) 0.0110(4)
O2 0.0832(8) 0.0671(7) 0.0369(5) -0.0011(6) -0.0053(5) 0.0075(5)

loop_
_atom_type_symbol
_atom_type_description
_atom_type_scat_dispersion_real
_atom_type_scat_dispersion_imag
_atom_type_scat_source
C C 0.0033 0.0016 'International Tables Vol C Tables 4.2.6.8 and 6.1.1.4'
H H 0.0000 0.0000 'International Tables Vol C Tables 4.2.6.8 and 6.1.1.4'
N N 0.0061 0.0033 'International Tables Vol C Tables 4.2.6.8 and 6.1.1.4'
O O 0.0106 0.0060 'International Tables Vol C Tables 4.2.6.8 and 6.1.1.4'

loop_
_geom_angle_atom_site_label_1
_geom_angle_atom_site_label_2
_geom_angle_atom_site_label_3
_geom_angle
N1 C1 C8 123.93(12)
N1 C1 C2 113.63(12)
C8 C1 C2 122.43(13)
C1 C2 C3 112.25(12)
C1 C2 H2A 109.2
C3 C2 H2A 109.2
C1 C2 H2B 109.2
C3 C2 H2B 109.2
H2A C2 H2B 107.9
C4 C3 C2 114.78(12)
C4 C3 H3A 108.6
C2 C3 H3A 108.6
C4 C3 H3B 108.6
C2 C3 H3B 108.6
H3A C3 H3B 107.5
C3 C4 C5 115.98(14)
C3 C4 H4A 108.3
C5 C4 H4A 108.3
C3 C4 H4B 108.3
C5 C4 H4B 108.3
H4A C4 H4B 107.4
C6 C5 C4 115.49(13)
C6 C5 H5A 108.4
C4 C5 H5A 108.4
C6 C5 H5B 108.4
C4 C5 H5B 108.4
H5A C5 H5B 107.5
C5 C6 C7 117.36(13)
C5 C6 H6A 108.0
C7 C6 H6A 108.0
C5 C6 H6B 108.0
C7 C6 H6B 108.0
H6A C6 H6B 107.2
C8 C7 C6 117.52(12)
C8 C7 H7A 107.9
C6 C7 H7A 107.9
C8 C7 H7B 107.9
C6 C7 H7B 107.9
H7A C7 H7B 107.2
C1 C8 C9 117.25(12)
C1 C8 C7 121.72(11)
C9 C8 C7 120.90(11)
C10 C9 C8 118.76(11)
C10 C9 C91 118.45(10)
C8 C9 C91 122.78(11)
C9 C10 C11 118.79(11)
C9 C10 C12 121.99(11)
C11 C10 C12 119.21(12)
N1 C11 O1 120.30(11)
N1 C11 C10 123.18(12)
O1 C11 C10 116.52(12)
N2 C12 C10 178.35(14)
O1 C13 H13A 109.5
O1 C13 H13B 109.5
H13A C13 H13B 109.5
O1 C13 H13C 109.5
H13A C13 H13C 109.5
H13B C13 H13C 109.5
C96 C91 C92 117.97(11)
C96 C91 C9 120.64(11)
C92 C91 C9 121.37(11)
C93 C92 C91 121.01(12)
C93 C92 H92 119.5
C91 C92 H92 119.5
C92 C93 C94 120.23(12)
C92 C93 H93 119.9
C94 C93 H93 119.9
O2 C94 C95 124.95(12)
O2 C94 C93 115.38(12)
C95 C94 C93 119.66(12)
C94 C95 C96 119.53(12)
C94 C95 H95 120.2
C96 C95 H95 120.2
C91 C96 C95 121.59(12)
C91 C96 H96 119.2
C95 C96 H96 119.2
O2 C97 H97A 109.5
O2 C97 H97B 109.5
H97A C97 H97B 109.5
O2 C97 H97C 109.5
H97A C97 H97C 109.5
H97B C97 H97C 109.5
C11 N1 C1 118.08(11)
C11 O1 C13 117.41(11)
C94 O2 C97 117.88(12)

loop_
_geom_bond_atom_site_label_1
_geom_bond_atom_site_label_2
_geom_bond_distance
_geom_bond_publ_flag
C1 N1 1.3503(17) ?
C1 C8 1.3956(17) ?
C1 C2 1.5000(18) ?
C2 C3 1.530(2) ?
C2 H2A 0.9700 ?
C2 H2B 0.9700 ?
C3 C4 1.516(2) ?
C3 H3A 0.9700 ?
C3 H3B 0.9700 ?
C4 C5 1.526(2) ?
C4 H4A 0.9700 ?
C4 H4B 0.9700 ?
C5 C6 1.524(2) ?
C5 H5A 0.9700 ?
C5 H5B 0.9700 ?
C6 C7 1.530(2) ?
C6 H6A 0.9700 ?
C6 H6B 0.9700 ?
C7 C8 1.5157(19) ?
C7 H7A 0.9700 ?
C7 H7B 0.9700 ?
C8 C9 1.4042(17) ?
C9 C10 1.3956(17) ?
C9 C91 1.4921(16) ?
C10 C11 1.4023(17) ?
C10 C12 1.4306(18) y
C11 N1 1.3115(17) ?
C11 O1 1.3468(16) ?
C12 N2 1.1441(17) y
C13 O1 1.4343(16) ?
C13 H13A 0.9600 ?
C13 H13B 0.9600 ?
C13 H13C 0.9600 ?
C91 C96 1.3813(17) ?
C91 C92 1.3928(18) ?
C92 C93 1.3758(18) ?
C92 H92 0.9300 ?
C93 C94 1.3847(19) ?
C93 H93 0.9300 ?
C94 O2 1.3654(15) ?
C94 C95 1.3812(19) ?
C95 C96 1.3863(18) ?
C95 H95 0.9300 ?
C96 H96 0.9300 ?
C97 O2 1.411(2) ?
C97 H97A 0.9600 ?
C97 H97B 0.9600 ?
C97 H97C 0.9600 ?

loop_
_geom_hbond_atom_site_label_D
_geom_hbond_atom_site_label_H
_geom_hbond_atom_site_label_A
_geom_hbond_site_symmetry_A
_geom_hbond_distance_DH
_geom_hbond_distance_HA
_geom_hbond_distance_DA
_geom_hbond_angle_DHA
C92 H92 N2 2_555 0.93 2.75 3.490(2) 138

loop_
_geom_torsion_atom_site_label_1
_geom_torsion_atom_site_label_2
_geom_torsion_atom_site_label_3
_geom_torsion_atom_site_label_4
_geom_torsion
_geom_torsion_publ_flag
N1 C1 C2 C3 87.92(15) ?
C8 C1 C2 C3 -91.42(17) ?
C1 C2 C3 C4 56.67(19) ?
C2 C3 C4 C5 51.18(19) ?
C3 C4 C5 C6 -101.25(16) ?
C4 C5 C6 C7 69.96(18) ?
C5 C6 C7 C8 -72.66(18) ?
N1 C1 C8 C9 1.24(18) ?
C2 C1 C8 C9 -179.49(11) ?
N1 C1 C8 C7 177.09(12) ?
C2 C1 C8 C7 -3.64(19) ?
C6 C7 C8 C1 80.76(17) ?
C6 C7 C8 C9 -103.54(14) ?
C1 C8 C9 C10 -0.46(17) ?
C7 C8 C9 C10 -176.35(11) ?
C1 C8 C9 C91 178.25(11) ?
C7 C8 C9 C91 2.36(18) ?
C8 C9 C10 C11 -0.53(17) ?
C91 C9 C10 C11 -179.30(11) ?
C8 C9 C10 C12 178.53(11) ?
C91 C9 C10 C12 -0.24(17) ?
C9 C10 C11 N1 0.91(19) ?
C12 C10 C11 N1 -178.18(12) ?
C9 C10 C11 O1 -179.62(11) ?
C12 C10 C11 O1 1.29(18) ?
C10 C9 C91 C96 66.95(16) y
C8 C9 C91 C96 -111.77(14) ?
C10 C9 C91 C92 -111.28(14) ?
C8 C9 C91 C92 70.01(17) ?
C96 C91 C92 C93 -0.50(19) ?
C9 C91 C92 C93 177.77(12) ?
C91 C92 C93 C94 1.0(2) ?
C92 C93 C94 O2 179.40(12) ?
C92 C93 C94 C95 -0.9(2) ?
O2 C94 C95 C96 -179.98(12) ?
C93 C94 C95 C96 0.3(2) ?
C92 C91 C96 C95 -0.1(2) ?
C9 C91 C96 C95 -178.35(12) ?
C94 C95 C96 C91 0.2(2) ?
O1 C11 N1 C1 -179.65(11) ?
C10 C11 N1 C1 -0.20(19) ?
C8 C1 N1 C11 -0.91(19) ?
C2 C1 N1 C11 179.76(11) ?
N1 C11 O1 C13 -1.54(18) y
C10 C11 O1 C13 178.97(12) y
C95 C94 O2 C97 0.7(2) ?
C93 C94 O2 C97 -179.58(14) ?
